data_7024231
loop_
_publ_author_name
'Ross, Tamsyn M.'
'Neville, Suzanne M.'
'Innes, David S.'
'Turner, David R.'
'Moubaraki, Boujemaa'
'Murray, Keith S.'

_publ_section_title
;
 Spin crossover in iron(III) Schiff-base 1-D chain complexes.
;
_journal_issue 1
_journal_name_full 'Dalton transactions (Cambridge, England : 2003)'
_journal_page_first 149
_journal_page_last 159
_journal_paper_doi 10.1039/b913234a
_journal_volume 39
_journal_year 2010
_chemical_formula_moiety 'C28 H26 Fe N4 O2, C24 H20 B, 2(C H4 O)'
_chemical_formula_sum 'C54 H54 B Fe N4 O4'
_chemical_formula_weight 889.67
_chemical_name_systematic
;
?
;
_space_group_IT_number 14
_symmetry_cell_setting monoclinic
_symmetry_space_group_name_Hall '-P 2yn'
_symmetry_space_group_name_H-M 'P 1 21/n 1'
_atom_sites_solution_hydrogens geom
_atom_sites_solution_primary direct
_atom_sites_solution_secondary difmap
_audit_creation_date '9 November 2005'
_audit_creation_method SHELXL-97
_cell_angle_alpha 90.00
_cell_angle_beta 96.594(2)
_cell_angle_gamma 90.00
_cell_formula_units_Z 4
_cell_length_a 13.7528(5)
_cell_length_b 14.7010(7)
_cell_length_c 22.6381(11)
_cell_measurement_reflns_used 211
_cell_measurement_temperature 123(2)
_cell_measurement_theta_max 24.146
_cell_measurement_theta_min 2.771
_cell_volume 4546.7(4)
_computing_structure_refinement 'SHELXL-97 (Sheldrick, 1997)'
_computing_structure_solution 'SHELXS-97 (Sheldrick, 1990)'
_diffrn_ambient_temperature 123(2)
_diffrn_measured_fraction_theta_full 0.996
_diffrn_measured_fraction_theta_max 0.996
_diffrn_measurement_device_type 'APEX X8'
_diffrn_measurement_method 'scans in phi and omega'
_diffrn_radiation_monochromator graphite
_diffrn_radiation_source 'fine-focus sealed tube'
_diffrn_radiation_type MoK\a
_diffrn_radiation_wavelength 0.71073
_diffrn_reflns_av_R_equivalents 0.0650
_diffrn_reflns_av_sigmaI/netI 0.0874
_diffrn_reflns_limit_h_max 15
_diffrn_reflns_limit_h_min -15
_diffrn_reflns_limit_k_max 16
_diffrn_reflns_limit_k_min -16
_diffrn_reflns_limit_l_max 24
_diffrn_reflns_limit_l_min -26
_diffrn_reflns_number 36860
_diffrn_reflns_theta_full 24.17
_diffrn_reflns_theta_max 24.17
_diffrn_reflns_theta_min 1.65
_diffrn_standards_decay_% 0
_diffrn_standards_interval_count 0
_diffrn_standards_interval_time 0
_diffrn_standards_number 0
_exptl_absorpt_coefficient_mu 0.384
_exptl_absorpt_correction_T_max 1.000000
_exptl_absorpt_correction_T_min 0.877804
_exptl_absorpt_correction_type empirical
_exptl_absorpt_process_details SADABS
_exptl_crystal_colour brown
_exptl_crystal_density_diffrn 1.300
_exptl_crystal_density_method 'not measured'
_exptl_crystal_description needle
_exptl_crystal_F_000 1876
_exptl_crystal_size_max 0.28
_exptl_crystal_size_mid 0.21
_exptl_crystal_size_min 0.13
_refine_diff_density_max 0.422
_refine_diff_density_min -0.434
_refine_diff_density_rms 0.066
_refine_ls_extinction_method none
_refine_ls_goodness_of_fit_ref 1.214
_refine_ls_hydrogen_treatment constr
_refine_ls_matrix_type full
_refine_ls_number_parameters 581
_refine_ls_number_reflns 7250
_refine_ls_number_restraints 0
_refine_ls_restrained_S_all 1.214
_refine_ls_R_factor_all 0.0947
_refine_ls_R_factor_gt 0.0743
_refine_ls_shift/su_max 0.000
_refine_ls_shift/su_mean 0.000
_refine_ls_structure_factor_coef Fsqd
_refine_ls_weighting_details 'calc w=1/[\s^2^(Fo^2^)+(0.0000P)^2^+7.2241P] where P=(Fo^2^+2Fc^2^)/3'
_refine_ls_weighting_scheme calc
_refine_ls_wR_factor_gt 0.1319
_refine_ls_wR_factor_ref 0.1387
_reflns_number_gt 5943
_reflns_number_total 7250
_reflns_threshold_expression >2sigma(I)
_cod_data_source_file b913234a.txt
_cod_data_source_block 1c
_cod_original_sg_symbol_H-M P21/n
_cod_database_code 7024231

loop_
_symmetry_equiv_pos_as_xyz
'x, y, z'
'-x+1/2, y+1/2, -z+1/2'
'-x, -y, -z'
'x-1/2, -y-1/2, z-1/2'

loop_
_atom_site_label
_atom_site_type_symbol
_atom_site_fract_x
_atom_site_fract_y
_atom_site_fract_z
_atom_site_U_iso_or_equiv
_atom_site_adp_type
_atom_site_occupancy
_atom_site_symmetry_multiplicity
_atom_site_calc_flag
_atom_site_refinement_flags
Fe1 Fe 0.69200(4) 0.45683(4) 0.79263(3) 0.01695(16) Uani 1 1 d .
N3 N 0.5344(3) 0.4604(2) 0.80064(15) 0.0211(8) Uani 1 1 d .
N4 N -0.1503(3) 0.4556(2) 0.78333(15) 0.0208(8) Uani 1 1 d .
O1 O 0.7056(2) 0.56519(19) 0.84003(12) 0.0200(7) Uani 1 1 d .
N2 N 0.7296(2) 0.3819(2) 0.87142(15) 0.0176(8) Uani 1 1 d .
C48 C 0.3900(3) 0.4514(3) 0.59280(18) 0.0197(10) Uani 1 1 d .
H48 H 0.4451 0.4157 0.5899 0.024 Uiso 1 1 calc R
C16 C 0.6622(3) 0.4510(3) 0.66166(18) 0.0177(9) Uani 1 1 d .
C49 C 0.4025(3) 0.5436(3) 0.60300(18) 0.0228(10) Uani 1 1 d .
H49 H 0.4651 0.5683 0.6070 0.027 Uiso 1 1 calc R
C18 C 0.3695(3) 0.4716(3) 0.75316(19) 0.0241(10) Uani 1 1 d .
H18 H 0.3274 0.4720 0.7179 0.029 Uiso 1 1 calc R
O2 O 0.6708(2) 0.49556(19) 0.71277(12) 0.0189(7) Uani 1 1 d .
C52 C 0.2184(3) 0.4681(3) 0.59233(19) 0.0244(10) Uani 1 1 d .
H52 H 0.1556 0.4437 0.5898 0.029 Uiso 1 1 calc R
C50 C 0.3227(4) 0.5995(3) 0.60739(19) 0.0263(11) Uani 1 1 d .
H50 H 0.3311 0.6615 0.6141 0.032 Uiso 1 1 calc R
C17 C 0.4683(3) 0.4601(3) 0.7519(2) 0.0250(11) Uani 1 1 d .
H17 H 0.4910 0.4515 0.7151 0.030 Uiso 1 1 calc R
C19 C 0.3327(3) 0.4827(3) 0.80735(19) 0.0208(10) Uani 1 1 d .
C21 C 0.4986(3) 0.4718(3) 0.85308(19) 0.0234(10) Uani 1 1 d .
H21 H 0.5423 0.4724 0.8876 0.028 Uiso 1 1 calc R
C8 C 0.7455(3) 0.2854(3) 0.86011(19) 0.0221(10) Uani 1 1 d .
H8A H 0.7400 0.2501 0.8958 0.026 Uiso 1 1 calc R
H8B H 0.8104 0.2762 0.8483 0.026 Uiso 1 1 calc R
C47 C 0.2977(3) 0.4092(3) 0.58657(18) 0.0183(10) Uani 1 1 d .
C51 C 0.2302(4) 0.5614(3) 0.6017(2) 0.0269(11) Uani 1 1 d .
H51 H 0.1758 0.5981 0.6041 0.032 Uiso 1 1 calc R
C9 C 0.6677(3) 0.2557(3) 0.81035(19) 0.0236(10) Uani 1 1 d .
H9A H 0.6832 0.1959 0.7959 0.028 Uiso 1 1 calc R
H9B H 0.6041 0.2529 0.8249 0.028 Uiso 1 1 calc R
N1 N 0.6665(3) 0.3226(2) 0.76272(15) 0.0196(8) Uani 1 1 d .
C14 C 0.6577(3) 0.4577(3) 0.5547(2) 0.0254(11) Uani 1 1 d .
H14 H 0.6634 0.4914 0.5205 0.030 Uiso 1 1 calc R
C7 C 0.7454(3) 0.4132(3) 0.92398(19) 0.0207(10) Uani 1 1 d .
H7 H 0.7663 0.3723 0.9542 0.025 Uiso 1 1 calc R
C5 C 0.7439(3) 0.5292(3) 1.0015(2) 0.0250(11) Uani 1 1 d .
H5 H 0.7607 0.4836 1.0293 0.030 Uiso 1 1 calc R
C46 C 0.2064(4) 0.2519(3) 0.6794(2) 0.0296(11) Uani 1 1 d .
H46 H 0.1442 0.2593 0.6591 0.036 Uiso 1 1 calc R
C41 C 0.2881(3) 0.2634(3) 0.64903(19) 0.0212(10) Uani 1 1 d .
C15 C 0.6680(3) 0.5006(3) 0.60875(19) 0.0229(10) Uani 1 1 d .
H15 H 0.6791 0.5630 0.6106 0.027 Uiso 1 1 calc R
C42 C 0.3784(4) 0.2528(3) 0.6826(2) 0.0294(11) Uani 1 1 d .
H42 H 0.4345 0.2608 0.6639 0.035 Uiso 1 1 calc R
C43 C 0.3894(4) 0.2309(3) 0.7425(2) 0.0340(12) Uani 1 1 d .
H43 H 0.4515 0.2239 0.7630 0.041 Uiso 1 1 calc R
C6 C 0.7335(3) 0.5080(3) 0.94072(19) 0.0202(10) Uani 1 1 d .
C10 C 0.6495(3) 0.2969(3) 0.70794(19) 0.0205(10) Uani 1 1 d .
H10 H 0.6374 0.2354 0.7007 0.025 Uiso 1 1 calc R
C23 C 0.1558(3) 0.4738(3) 0.7589(2) 0.0254(11) Uani 1 1 d .
H23A H 0.1634 0.5186 0.7283 0.030 Uiso 1 1 calc R
H23B H 0.1746 0.4153 0.7439 0.030 Uiso 1 1 calc R
C40 C 0.3990(3) 0.2887(3) 0.4928(2) 0.0232(10) Uani 1 1 d .
H40 H 0.3781 0.3468 0.4811 0.028 Uiso 1 1 calc R
C12 C 0.6348(3) 0.3157(3) 0.60077(19) 0.0226(10) Uani 1 1 d .
H12 H 0.6232 0.2535 0.5978 0.027 Uiso 1 1 calc R
C11 C 0.6477(3) 0.3562(3) 0.65730(19) 0.0196(10) Uani 1 1 d .
C35 C 0.3662(3) 0.2508(3) 0.54395(18) 0.0181(10) Uani 1 1 d .
C20 C 0.4015(3) 0.4826(3) 0.8580(2) 0.0236(11) Uani 1 1 d .
H20 H 0.3806 0.4901 0.8953 0.028 Uiso 1 1 calc R
C22 C 0.2264(3) 0.4973(3) 0.8135(2) 0.0267(11) Uani 1 1 d .
H22A H 0.2170 0.5606 0.8233 0.032 Uiso 1 1 calc R
H22B H 0.2095 0.4610 0.8466 0.032 Uiso 1 1 calc R
C29 C 0.1796(3) 0.2752(3) 0.53794(19) 0.0191(10) Uani 1 1 d .
C45 C 0.2166(4) 0.2293(3) 0.7397(2) 0.0350(13) Uani 1 1 d .
H45 H 0.1609 0.2208 0.7588 0.042 Uiso 1 1 calc R
C34 C 0.1299(3) 0.1919(3) 0.5438(2) 0.0263(11) Uani 1 1 d .
H34 H 0.1518 0.1532 0.5750 0.032 Uiso 1 1 calc R
C13 C 0.6389(3) 0.3654(3) 0.5499(2) 0.0243(10) Uani 1 1 d .
H13 H 0.6293 0.3376 0.5128 0.029 Uiso 1 1 calc R
C36 C 0.4016(3) 0.1639(3) 0.5583(2) 0.0232(10) Uani 1 1 d .
H36 H 0.3813 0.1352 0.5914 0.028 Uiso 1 1 calc R
C1 C 0.7111(3) 0.5790(3) 0.89841(19) 0.0191(10) Uani 1 1 d .
C26 C 0.0497(3) 0.4694(3) 0.7680(2) 0.0232(10) Uani 1 1 d .
C2 C 0.6939(3) 0.6665(3) 0.9194(2) 0.0248(11) Uani 1 1 d .
H2 H 0.6754 0.7130 0.8926 0.030 Uiso 1 1 calc R
C4 C 0.7297(3) 0.6165(3) 1.0208(2) 0.0265(11) Uani 1 1 d .
H4 H 0.7373 0.6299 1.0612 0.032 Uiso 1 1 calc R
C3 C 0.7043(3) 0.6839(3) 0.9796(2) 0.0295(11) Uani 1 1 d .
H3 H 0.6939 0.7426 0.9928 0.035 Uiso 1 1 calc R
C24 C -0.1146(3) 0.4237(3) 0.7344(2) 0.0289(11) Uani 1 1 d .
H24 H -0.1580 0.3975 0.7047 0.035 Uiso 1 1 calc R
C25 C -0.0173(3) 0.4280(3) 0.7262(2) 0.0295(12) Uani 1 1 d .
H25 H 0.0038 0.4027 0.6922 0.035 Uiso 1 1 calc R
C38 C 0.4951(3) 0.1579(3) 0.4756(2) 0.0275(11) Uani 1 1 d .
H38 H 0.5377 0.1275 0.4533 0.033 Uiso 1 1 calc R
C37 C 0.4657(3) 0.1177(3) 0.5256(2) 0.0283(11) Uani 1 1 d .
H37 H 0.4886 0.0602 0.5374 0.034 Uiso 1 1 calc R
C32 C 0.0155(4) 0.2218(3) 0.4581(2) 0.0338(12) Uani 1 1 d .
H32 H -0.0385 0.2045 0.4319 0.041 Uiso 1 1 calc R
C39 C 0.4615(3) 0.2427(3) 0.4589(2) 0.0251(11) Uani 1 1 d .
H39 H 0.4805 0.2697 0.4249 0.030 Uiso 1 1 calc R
C31 C 0.0619(3) 0.3036(3) 0.4505(2) 0.0297(12) Uani 1 1 d .
H31 H 0.0389 0.3417 0.4192 0.036 Uiso 1 1 calc R
C27 C 0.0132(4) 0.5007(4) 0.8187(2) 0.0402(14) Uani 1 1 d .
H27 H 0.0551 0.5270 0.8491 0.048 Uiso 1 1 calc R
C44 C 0.3076(4) 0.2195(3) 0.7714(2) 0.0342(13) Uani 1 1 d .
H44 H 0.3136 0.2054 0.8117 0.041 Uiso 1 1 calc R
C33 C 0.0500(3) 0.1663(3) 0.5046(2) 0.0319(12) Uani 1 1 d .
H33 H 0.0193 0.1109 0.5097 0.038 Uiso 1 1 calc R
C30 C 0.1430(3) 0.3293(3) 0.4897(2) 0.0260(11) Uani 1 1 d .
H30 H 0.1738 0.3843 0.4835 0.031 Uiso 1 1 calc R
C28 C -0.0858(4) 0.4930(4) 0.8241(2) 0.0390(14) Uani 1 1 d .
H28 H -0.1083 0.5153 0.8585 0.047 Uiso 1 1 calc R
B1 B 0.2825(4) 0.3001(3) 0.5795(2) 0.0207(11) Uani 1 1 d .
O3 O -0.0354(3) 0.3480(2) 0.59062(15) 0.0412(9) Uani 1 1 d .
H3A H -0.0115 0.3138 0.5675 0.050(19) Uiso 1 1 calc R
O4 O 0.6478(3) 0.7105(2) 0.76178(18) 0.0496(10) Uani 1 1 d .
H4A H 0.6619 0.6781 0.7910 1.9(9) Uiso 1 1 calc R
C53 C -0.0744(4) 0.4250(4) 0.5597(2) 0.0460(15) Uani 1 1 d .
H53A H -0.1235 0.4521 0.5810 0.069 Uiso 1 1 calc R
H53B H -0.1033 0.4074 0.5207 0.069 Uiso 1 1 calc R
H53C H -0.0231 0.4683 0.5561 0.069 Uiso 1 1 calc R
C54 C 0.5513(4) 0.6937(4) 0.7381(3) 0.0615(19) Uani 1 1 d .
H54A H 0.5151 0.6710 0.7688 0.092 Uiso 1 1 calc R
H54B H 0.5505 0.6494 0.7069 0.092 Uiso 1 1 calc R
H54C H 0.5220 0.7491 0.7224 0.092 Uiso 1 1 calc R

loop_
_atom_site_aniso_label
_atom_site_aniso_U_11
_atom_site_aniso_U_22
_atom_site_aniso_U_33
_atom_site_aniso_U_23
_atom_site_aniso_U_13
_atom_site_aniso_U_12
Fe1 0.0124(3) 0.0232(3) 0.0157(3) 0.0013(3) 0.0036(3) 0.0009(3)
N3 0.017(2) 0.029(2) 0.018(2) 0.0003(16) 0.0027(16) 0.0023(16)
N4 0.014(2) 0.030(2) 0.018(2) 0.0001(17) 0.0008(16) -0.0019(16)
O1 0.0182(17) 0.0258(16) 0.0162(16) -0.0006(13) 0.0018(13) -0.0007(13)
N2 0.016(2) 0.0221(19) 0.016(2) 0.0011(15) 0.0040(16) 0.0037(15)
C48 0.020(3) 0.024(2) 0.015(2) 0.0010(19) 0.0018(19) 0.003(2)
C16 0.006(2) 0.028(2) 0.020(2) 0.0006(19) 0.0039(18) 0.0031(18)
C49 0.027(3) 0.027(2) 0.016(2) 0.0015(19) 0.004(2) -0.009(2)
C18 0.018(3) 0.039(3) 0.016(2) -0.001(2) 0.0016(19) 0.004(2)
O2 0.0186(17) 0.0255(16) 0.0128(16) -0.0002(12) 0.0023(13) 0.0002(13)
C52 0.020(3) 0.031(3) 0.022(2) -0.004(2) 0.000(2) -0.002(2)
C50 0.039(3) 0.020(2) 0.019(3) -0.0033(19) 0.000(2) 0.001(2)
C17 0.018(3) 0.039(3) 0.019(2) -0.005(2) 0.005(2) 0.003(2)
C19 0.014(2) 0.025(2) 0.024(3) 0.0015(19) 0.004(2) 0.0006(18)
C21 0.022(3) 0.033(3) 0.016(2) 0.004(2) 0.002(2) 0.000(2)
C8 0.023(3) 0.023(2) 0.020(2) 0.0030(19) 0.002(2) 0.0020(19)
C47 0.023(3) 0.024(2) 0.009(2) 0.0003(18) 0.0042(18) 0.0001(19)
C51 0.030(3) 0.025(2) 0.025(3) -0.002(2) 0.001(2) 0.010(2)
C9 0.020(3) 0.027(2) 0.024(3) 0.002(2) 0.003(2) 0.000(2)
N1 0.016(2) 0.025(2) 0.018(2) 0.0059(16) 0.0035(16) -0.0013(16)
C14 0.025(3) 0.033(3) 0.019(2) 0.003(2) 0.007(2) -0.002(2)
C7 0.014(2) 0.030(2) 0.019(3) 0.007(2) 0.0049(19) 0.0026(19)
C5 0.020(3) 0.035(3) 0.021(2) 0.002(2) 0.005(2) -0.001(2)
C46 0.029(3) 0.034(3) 0.027(3) 0.002(2) 0.006(2) 0.003(2)
C41 0.026(3) 0.018(2) 0.020(2) -0.0018(18) 0.007(2) -0.0012(19)
C15 0.024(3) 0.025(2) 0.019(2) 0.0004(19) 0.000(2) -0.004(2)
C42 0.030(3) 0.031(3) 0.027(3) 0.001(2) 0.004(2) -0.010(2)
C43 0.033(3) 0.041(3) 0.026(3) 0.008(2) -0.003(2) -0.006(2)
C6 0.015(2) 0.030(2) 0.017(2) -0.0033(19) 0.0047(19) -0.0001(19)
C10 0.014(2) 0.026(2) 0.021(3) -0.0004(19) -0.0014(19) 0.0009(19)
C23 0.018(3) 0.034(3) 0.025(3) -0.009(2) 0.008(2) -0.004(2)
C40 0.023(3) 0.022(2) 0.023(3) -0.0007(19) 0.000(2) -0.003(2)
C12 0.020(3) 0.027(2) 0.022(3) -0.004(2) 0.004(2) 0.000(2)
C11 0.012(2) 0.027(2) 0.020(2) 0.0000(19) 0.0049(19) 0.0017(18)
C35 0.017(2) 0.021(2) 0.016(2) -0.0007(18) -0.0014(19) 0.0000(19)
C20 0.020(3) 0.032(3) 0.020(2) -0.002(2) 0.007(2) 0.001(2)
C22 0.018(3) 0.037(3) 0.026(3) 0.001(2) 0.005(2) 0.002(2)
C29 0.017(2) 0.020(2) 0.021(2) -0.0049(18) 0.008(2) 0.0028(18)
C45 0.038(3) 0.038(3) 0.034(3) 0.006(2) 0.020(3) 0.003(2)
C34 0.021(3) 0.024(2) 0.034(3) -0.008(2) 0.004(2) -0.001(2)
C13 0.019(3) 0.037(3) 0.017(2) -0.003(2) 0.002(2) 0.000(2)
C36 0.024(3) 0.022(2) 0.022(3) 0.0017(19) -0.002(2) -0.002(2)
C1 0.011(2) 0.028(2) 0.020(3) -0.0012(19) 0.0044(19) -0.0072(18)
C26 0.019(3) 0.027(2) 0.024(3) -0.002(2) 0.004(2) 0.001(2)
C2 0.020(3) 0.028(2) 0.027(3) 0.001(2) 0.006(2) 0.000(2)
C4 0.028(3) 0.036(3) 0.016(2) -0.002(2) 0.004(2) -0.001(2)
C3 0.028(3) 0.031(3) 0.031(3) -0.005(2) 0.009(2) -0.004(2)
C24 0.022(3) 0.037(3) 0.027(3) -0.007(2) -0.001(2) -0.001(2)
C25 0.021(3) 0.046(3) 0.024(3) -0.011(2) 0.008(2) 0.002(2)
C38 0.021(3) 0.030(3) 0.032(3) -0.010(2) 0.005(2) 0.001(2)
C37 0.030(3) 0.021(2) 0.033(3) -0.005(2) -0.001(2) 0.009(2)
C32 0.017(3) 0.047(3) 0.037(3) -0.018(3) 0.001(2) -0.001(2)
C39 0.025(3) 0.030(3) 0.020(3) -0.003(2) 0.005(2) -0.008(2)
C31 0.022(3) 0.043(3) 0.023(3) -0.004(2) 0.001(2) 0.004(2)
C27 0.018(3) 0.069(4) 0.033(3) -0.027(3) 0.000(2) -0.009(3)
C44 0.042(3) 0.040(3) 0.020(3) 0.011(2) 0.003(3) 0.001(2)
C33 0.025(3) 0.028(3) 0.044(3) -0.012(2) 0.006(2) -0.002(2)
C30 0.023(3) 0.033(3) 0.024(3) -0.006(2) 0.011(2) -0.002(2)
C28 0.024(3) 0.067(4) 0.028(3) -0.020(3) 0.010(2) -0.007(3)
B1 0.021(3) 0.025(3) 0.016(3) 0.001(2) 0.000(2) -0.001(2)
O3 0.052(3) 0.041(2) 0.031(2) -0.0079(18) 0.0060(18) 0.0031(18)
O4 0.043(3) 0.045(2) 0.059(3) 0.0075(19) 0.004(2) -0.0063(19)
C53 0.039(3) 0.057(4) 0.042(3) 0.000(3) 0.007(3) 0.011(3)
C54 0.040(4) 0.043(3) 0.096(5) 0.019(3) -0.014(4) -0.003(3)

loop_
_atom_type_symbol
_atom_type_description
_atom_type_scat_dispersion_real
_atom_type_scat_dispersion_imag
_atom_type_scat_source
C C 0.0033 0.0016 'International Tables Vol C Tables 4.2.6.8 and 6.1.1.4'
H H 0.0000 0.0000 'International Tables Vol C Tables 4.2.6.8 and 6.1.1.4'
B B 0.0013 0.0007 'International Tables Vol C Tables 4.2.6.8 and 6.1.1.4'
N N 0.0061 0.0033 'International Tables Vol C Tables 4.2.6.8 and 6.1.1.4'
O O 0.0106 0.0060 'International Tables Vol C Tables 4.2.6.8 and 6.1.1.4'
Fe Fe 0.3463 0.8444 'International Tables Vol C Tables 4.2.6.8 and 6.1.1.4'

loop_
_geom_angle_atom_site_label_1
_geom_angle_atom_site_label_2
_geom_angle_atom_site_label_3
_geom_angle
_geom_angle_site_symmetry_3
O2 Fe1 O1 106.26(12) .
O2 Fe1 N1 88.45(13) .
O1 Fe1 N1 164.10(13) .
O2 Fe1 N2 164.61(13) .
O1 Fe1 N2 87.81(13) .
N1 Fe1 N2 78.33(13) .
O2 Fe1 N3 91.51(13) .
O1 Fe1 N3 88.18(13) .
N1 Fe1 N3 85.38(14) .
N2 Fe1 N3 95.20(13) .
O2 Fe1 N4 87.51(13) 1_655
O1 Fe1 N4 91.49(13) 1_655
N1 Fe1 N4 95.23(13) 1_655
N2 Fe1 N4 85.90(13) 1_655
N3 Fe1 N4 178.84(14) 1_655
C17 N3 C21 116.2(4) .
C17 N3 Fe1 120.8(3) .
C21 N3 Fe1 122.7(3) .
C28 N4 C24 116.1(4) .
C28 N4 Fe1 121.2(3) 1_455
C24 N4 Fe1 122.5(3) 1_455
C1 O1 Fe1 132.3(3) .
C7 N2 C8 120.1(4) .
C7 N2 Fe1 127.0(3) .
C8 N2 Fe1 112.7(3) .
C49 C48 C47 122.9(4) .
C49 C48 H48 118.6 .
C47 C48 H48 118.6 .
O2 C16 C11 123.3(4) .
O2 C16 C15 118.6(4) .
C11 C16 C15 118.1(4) .
C48 C49 C50 120.7(4) .
C48 C49 H49 119.7 .
C50 C49 H49 119.7 .
C17 C18 C19 119.6(4) .
C17 C18 H18 120.2 .
C19 C18 H18 120.2 .
C16 O2 Fe1 132.6(3) .
C51 C52 C47 122.6(4) .
C51 C52 H52 118.7 .
C47 C52 H52 118.7 .
C51 C50 C49 118.8(4) .
C51 C50 H50 120.6 .
C49 C50 H50 120.6 .
N3 C17 C18 124.0(4) .
N3 C17 H17 118.0 .
C18 C17 H17 118.0 .
C18 C19 C20 116.3(4) .
C18 C19 C22 123.8(4) .
C20 C19 C22 119.9(4) .
N3 C21 C20 123.2(4) .
N3 C21 H21 118.4 .
C20 C21 H21 118.4 .
N2 C8 C9 107.5(3) .
N2 C8 H8A 110.2 .
C9 C8 H8A 110.2 .
N2 C8 H8B 110.2 .
C9 C8 H8B 110.2 .
H8A C8 H8B 108.5 .
C48 C47 C52 114.8(4) .
C48 C47 B1 123.4(4) .
C52 C47 B1 121.5(4) .
C50 C51 C52 120.2(4) .
C50 C51 H51 119.9 .
C52 C51 H51 119.9 .
N1 C9 C8 107.4(3) .
N1 C9 H9A 110.2 .
C8 C9 H9A 110.2 .
N1 C9 H9B 110.2 .
C8 C9 H9B 110.2 .
H9A C9 H9B 108.5 .
C10 N1 C9 119.9(4) .
C10 N1 Fe1 126.1(3) .
C9 N1 Fe1 114.0(3) .
C15 C14 C13 121.4(4) .
C15 C14 H14 119.3 .
C13 C14 H14 119.3 .
N2 C7 C6 125.2(4) .
N2 C7 H7 117.4 .
C6 C7 H7 117.4 .
C4 C5 C6 121.0(4) .
C4 C5 H5 119.5 .
C6 C5 H5 119.5 .
C41 C46 C45 121.0(5) .
C41 C46 H46 119.5 .
C45 C46 H46 119.5 .
C42 C41 C46 115.9(4) .
C42 C41 B1 119.8(4) .
C46 C41 B1 123.8(4) .
C14 C15 C16 120.7(4) .
C14 C15 H15 119.6 .
C16 C15 H15 119.6 .
C43 C42 C41 123.5(5) .
C43 C42 H42 118.2 .
C41 C42 H42 118.2 .
C44 C43 C42 119.4(5) .
C44 C43 H43 120.3 .
C42 C43 H43 120.3 .
C5 C6 C1 119.1(4) .
C5 C6 C7 117.8(4) .
C1 C6 C7 123.1(4) .
N1 C10 C11 124.9(4) .
N1 C10 H10 117.5 .
C11 C10 H10 117.5 .
C26 C23 C22 116.1(4) .
C26 C23 H23A 108.3 .
C22 C23 H23A 108.3 .
C26 C23 H23B 108.3 .
C22 C23 H23B 108.3 .
H23A C23 H23B 107.4 .
C39 C40 C35 122.6(4) .
C39 C40 H40 118.7 .
C35 C40 H40 118.7 .
C13 C12 C11 121.8(4) .
C13 C12 H12 119.1 .
C11 C12 H12 119.1 .
C12 C11 C16 119.0(4) .
C12 C11 C10 117.3(4) .
C16 C11 C10 123.7(4) .
C36 C35 C40 114.7(4) .
C36 C35 B1 122.4(4) .
C40 C35 B1 122.5(4) .
C21 C20 C19 120.7(4) .
C21 C20 H20 119.7 .
C19 C20 H20 119.7 .
C19 C22 C23 115.5(4) .
C19 C22 H22A 108.4 .
C23 C22 H22A 108.4 .
C19 C22 H22B 108.4 .
C23 C22 H22B 108.4 .
H22A C22 H22B 107.5 .
C30 C29 C34 115.6(4) .
C30 C29 B1 121.9(4) .
C34 C29 B1 122.0(4) .
C44 C45 C46 121.1(5) .
C44 C45 H45 119.4 .
C46 C45 H45 119.4 .
C33 C34 C29 122.1(5) .
C33 C34 H34 119.0 .
C29 C34 H34 119.0 .
C12 C13 C14 118.8(4) .
C12 C13 H13 120.6 .
C14 C13 H13 120.6 .
C37 C36 C35 123.4(4) .
C37 C36 H36 118.3 .
C35 C36 H36 118.3 .
O1 C1 C2 118.9(4) .
O1 C1 C6 122.6(4) .
C2 C1 C6 118.5(4) .
C27 C26 C25 115.9(4) .
C27 C26 C23 123.5(4) .
C25 C26 C23 120.5(4) .
C3 C2 C1 120.2(4) .
C3 C2 H2 119.9 .
C1 C2 H2 119.9 .
C5 C4 C3 119.4(4) .
C5 C4 H4 120.3 .
C3 C4 H4 120.3 .
C4 C3 C2 121.7(4) .
C4 C3 H3 119.2 .
C2 C3 H3 119.2 .
N4 C24 C25 123.2(4) .
N4 C24 H24 118.4 .
C25 C24 H24 118.4 .
C24 C25 C26 120.7(4) .
C24 C25 H25 119.6 .
C26 C25 H25 119.6 .
C39 C38 C37 119.7(4) .
C39 C38 H38 120.1 .
C37 C38 H38 120.1 .
C38 C37 C36 119.4(4) .
C38 C37 H37 120.3 .
C36 C37 H37 120.3 .
C33 C32 C31 119.3(4) .
C33 C32 H32 120.4 .
C31 C32 H32 120.4 .
C38 C39 C40 120.1(4) .
C38 C39 H39 119.9 .
C40 C39 H39 119.9 .
C32 C31 C30 120.3(5) .
C32 C31 H31 119.8 .
C30 C31 H31 119.8 .
C26 C27 C28 120.0(4) .
C26 C27 H27 120.0 .
C28 C27 H27 120.0 .
C43 C44 C45 119.0(5) .
C43 C44 H44 120.5 .
C45 C44 H44 120.5 .
C32 C33 C34 120.6(5) .
C32 C33 H33 119.7 .
C34 C33 H33 119.7 .
C31 C30 C29 122.1(4) .
C31 C30 H30 118.9 .
C29 C30 H30 118.9 .
N4 C28 C27 124.0(4) .
N4 C28 H28 118.0 .
C27 C28 H28 118.0 .
C47 B1 C35 113.2(4) .
C47 B1 C29 111.6(4) .
C35 B1 C29 103.0(3) .
C47 B1 C41 103.7(3) .
C35 B1 C41 111.3(4) .
C29 B1 C41 114.4(4) .
C53 O3 H3A 109.5 .
C54 O4 H4A 109.5 .
O3 C53 H53A 109.5 .
O3 C53 H53B 109.5 .
H53A C53 H53B 109.5 .
O3 C53 H53C 109.5 .
H53A C53 H53C 109.5 .
H53B C53 H53C 109.5 .
O4 C54 H54A 109.5 .
O4 C54 H54B 109.5 .
H54A C54 H54B 109.5 .
O4 C54 H54C 109.5 .
H54A C54 H54C 109.5 .
H54B C54 H54C 109.5 .

loop_
_geom_bond_atom_site_label_1
_geom_bond_atom_site_label_2
_geom_bond_distance
_geom_bond_site_symmetry_2
Fe1 O2 1.886(3) .
Fe1 O1 1.918(3) .
Fe1 N1 2.103(4) .
Fe1 N2 2.109(3) .
Fe1 N3 2.196(4) .
Fe1 N4 2.203(4) 1_655
N3 C17 1.346(5) .
N3 C21 1.347(5) .
N4 C28 1.324(6) .
N4 C24 1.347(6) .
N4 Fe1 2.203(4) 1_455
O1 C1 1.331(5) .
N2 C7 1.271(5) .
N2 C8 1.462(5) .
C48 C49 1.383(6) .
C48 C47 1.405(6) .
C48 H48 0.9300 .
C16 O2 1.323(5) .
C16 C11 1.410(6) .
C16 C15 1.412(6) .
C49 C50 1.383(6) .
C49 H49 0.9300 .
C18 C17 1.374(6) .
C18 C19 1.389(6) .
C18 H18 0.9300 .
C52 C51 1.395(6) .
C52 C47 1.410(6) .
C52 H52 0.9300 .
C50 C51 1.382(6) .
C50 H50 0.9300 .
C17 H17 0.9300 .
C19 C20 1.399(6) .
C19 C22 1.499(6) .
C21 C20 1.362(6) .
C21 H21 0.9300 .
C8 C9 1.526(6) .
C8 H8A 0.9700 .
C8 H8B 0.9700 .
C47 B1 1.623(6) .
C51 H51 0.9300 .
C9 N1 1.458(5) .
C9 H9A 0.9700 .
C9 H9B 0.9700 .
N1 C10 1.292(5) .
C14 C15 1.368(6) .
C14 C13 1.383(6) .
C14 H14 0.9300 .
C7 C6 1.459(6) .
C7 H7 0.9300 .
C5 C4 1.376(6) .
C5 C6 1.403(6) .
C5 H5 0.9300 .
C46 C41 1.392(6) .
C46 C45 1.398(7) .
C46 H46 0.9300 .
C41 C42 1.389(6) .
C41 B1 1.657(6) .
C15 H15 0.9300 .
C42 C43 1.384(7) .
C42 H42 0.9300 .
C43 C44 1.375(7) .
C43 H43 0.9300 .
C6 C1 1.426(6) .
C10 C11 1.438(6) .
C10 H10 0.9300 .
C23 C26 1.499(6) .
C23 C22 1.521(6) .
C23 H23A 0.9700 .
C23 H23B 0.9700 .
C40 C39 1.392(6) .
C40 C35 1.405(6) .
C40 H40 0.9300 .
C12 C13 1.370(6) .
C12 C11 1.404(6) .
C12 H12 0.9300 .
C35 C36 1.393(6) .
C35 B1 1.646(7) .
C20 H20 0.9300 .
C22 H22A 0.9700 .
C22 H22B 0.9700 .
C29 C30 1.397(6) .
C29 C34 1.416(6) .
C29 B1 1.649(6) .
C45 C44 1.376(7) .
C45 H45 0.9300 .
C34 C33 1.385(6) .
C34 H34 0.9300 .
C13 H13 0.9300 .
C36 C37 1.391(6) .
C36 H36 0.9300 .
C1 C2 1.401(6) .
C26 C27 1.383(6) .
C26 C25 1.383(6) .
C2 C3 1.378(6) .
C2 H2 0.9300 .
C4 C3 1.377(6) .
C4 H4 0.9300 .
C3 H3 0.9300 .
C24 C25 1.373(6) .
C24 H24 0.9300 .
C25 H25 0.9300 .
C38 C39 1.367(6) .
C38 C37 1.378(7) .
C38 H38 0.9300 .
C37 H37 0.9300 .
C32 C33 1.373(7) .
C32 C31 1.381(7) .
C32 H32 0.9300 .
C39 H39 0.9300 .
C31 C30 1.395(6) .
C31 H31 0.9300 .
C27 C28 1.386(7) .
C27 H27 0.9300 .
C44 H44 0.9300 .
C33 H33 0.9300 .
C30 H30 0.9300 .
C28 H28 0.9300 .
O3 C53 1.405(6) .
O3 H3A 0.8200 .
O4 C54 1.394(6) .
O4 H4A 0.8200 .
C53 H53A 0.9600 .
C53 H53B 0.9600 .
C53 H53C 0.9600 .
C54 H54A 0.9600 .
C54 H54B 0.9600 .
C54 H54C 0.9600 .

loop_
_geom_hbond_atom_site_label_D
_geom_hbond_atom_site_label_H
_geom_hbond_atom_site_label_A
_geom_hbond_distance_DH
_geom_hbond_distance_HA
_geom_hbond_distance_DA
_geom_hbond_angle_DHA
O4 H4A O1 0.82 2.05 2.830(5) 159.3
